data_4337897
loop_
_publ_author_name
'Wyllie, Graeme R. A.'
'Silvernail, Nathan J.'
'Oliver, Allen G.'
'Schulz, Charles E.'
'Scheidt, W. Robert'

_publ_section_title
;
 Iron Nitrosyl &quot;Natural&quot; Porphyrinates: Does the Porphyrin
 Matter?
;
_journal_issue 7
_journal_name_full 'Inorganic chemistry'
_journal_page_first 3763
_journal_paper_doi 10.1021/ic500086k
_journal_volume 53
_journal_year 2014
_chemical_formula_moiety 'C36 H36 Fe N5 O5, 0.9(C H Cl3) '
_chemical_formula_sum 'C36.91 H36.88 Cl2.68 Fe N5 O5'
_chemical_formula_weight 781.14
_chemical_name_systematic ?
_space_group_IT_number 2
_symmetry_cell_setting triclinic
_symmetry_space_group_name_Hall '-P 1'
_symmetry_space_group_name_H-M 'P -1'
_atom_sites_solution_hydrogens geom
_atom_sites_solution_primary direct
_atom_sites_solution_secondary difmap
_audit_creation_method SHELXL-97
_cell_angle_alpha 101.428(3)
_cell_angle_beta 97.149(3)
_cell_angle_gamma 94.792(3)
_cell_formula_units_Z 2
_cell_length_a 10.6098(6)
_cell_length_b 11.0454(6)
_cell_length_c 15.5814(9)
_cell_measurement_reflns_used 9954
_cell_measurement_temperature 100(2)
_cell_measurement_theta_max 26.29
_cell_measurement_theta_min 2.52
_cell_volume 1764.84(17)
_computing_cell_refinement 'Bruker SAINT v7.34'
_computing_data_collection 'Bruker APEX-II v2.1-4'
_computing_data_reduction 'Bruker SAINT v7.34'
_computing_structure_refinement 'SHELXL-97 (Sheldrick, 1997)'
_computing_structure_solution 'SHELXS-97 (Sheldrick, 1990)'
_diffrn_ambient_temperature 100(2)
_diffrn_detector_area_resol_mean 8.33
_diffrn_measured_fraction_theta_full 0.991
_diffrn_measured_fraction_theta_max 0.991
_diffrn_measurement_device_type 'Bruker Kappa X8-APEX-II'
_diffrn_measurement_method 'combination of \w and \f-scans '
_diffrn_radiation_monochromator graphite
_diffrn_radiation_source 'fine-focus sealed tube'
_diffrn_radiation_type MoK\a
_diffrn_radiation_wavelength 0.71073
_diffrn_reflns_av_R_equivalents 0.0364
_diffrn_reflns_av_sigmaI/netI 0.0243
_diffrn_reflns_limit_h_max 12
_diffrn_reflns_limit_h_min -12
_diffrn_reflns_limit_k_max 12
_diffrn_reflns_limit_k_min -13
_diffrn_reflns_limit_l_max 18
_diffrn_reflns_limit_l_min -18
_diffrn_reflns_number 43099
_diffrn_reflns_theta_full 25.00
_diffrn_reflns_theta_max 25.00
_diffrn_reflns_theta_min 1.89
_exptl_absorpt_coefficient_mu 0.681
_exptl_absorpt_correction_T_max 0.7459
_exptl_absorpt_correction_T_min 0.6187
_exptl_absorpt_correction_type multi-scan
_exptl_absorpt_process_details 'SADABS, Sheldrick, 2005'
_exptl_crystal_colour 'dark red'
_exptl_crystal_density_diffrn 1.470
_exptl_crystal_density_method 'not measured'
_exptl_crystal_description plate
_exptl_crystal_F_000 810
_exptl_crystal_size_max 0.44
_exptl_crystal_size_mid 0.35
_exptl_crystal_size_min 0.09
_refine_diff_density_max 0.734
_refine_diff_density_min -0.781
_refine_diff_density_rms 0.098
_refine_ls_extinction_method none
_refine_ls_goodness_of_fit_ref 1.084
_refine_ls_hydrogen_treatment constr
_refine_ls_matrix_type full
_refine_ls_number_parameters 516
_refine_ls_number_reflns 6153
_refine_ls_number_restraints 43
_refine_ls_restrained_S_all 1.083
_refine_ls_R_factor_all 0.1033
_refine_ls_R_factor_gt 0.0828
_refine_ls_shift/su_max 0.000
_refine_ls_shift/su_mean 0.000
_refine_ls_structure_factor_coef Fsqd
_refine_ls_weighting_details 'calc w=1/[\s^2^(Fo^2^)+(0.1011P)^2^+6.6603P] where P=(Fo^2^+2Fc^2^)/3'
_refine_ls_weighting_scheme calc
_refine_ls_wR_factor_gt 0.2145
_refine_ls_wR_factor_ref 0.2384
_reflns_number_gt 4941
_reflns_number_total 6153
_reflns_threshold_expression >2sigma(I)
_cod_data_source_file ic500086k_si_002.cif
_cod_data_source_block ns58a
_cod_depositor_comments 'Adding full bibliography for 4337897.cif.'
_cod_database_code 4337897

loop_
_symmetry_equiv_pos_as_xyz
'x, y, z'
'-x, -y, -z'

loop_
_atom_site_label
_atom_site_type_symbol
_atom_site_fract_x
_atom_site_fract_y
_atom_site_fract_z
_atom_site_U_iso_or_equiv
_atom_site_adp_type
_atom_site_occupancy
_atom_site_symmetry_multiplicity
_atom_site_calc_flag
_atom_site_refinement_flags
_atom_site_disorder_assembly
_atom_site_disorder_group
Fe1 Fe 0.83376(7) 0.64844(7) 0.46488(5) 0.0390(3) Uani 1 1 d . E .
N1 N 0.8800(5) 0.7418(5) 0.3742(3) 0.0586(15) Uani 1 1 d . . .
N2 N 1.0036(4) 0.7138(4) 0.5375(3) 0.0451(11) Uani 1 1 d . . .
N3 N 0.8128(4) 0.5238(4) 0.5415(3) 0.0358(9) Uani 1 1 d . . .
N4 N 0.6939(4) 0.5470(5) 0.3763(3) 0.0448(11) Uani 1 1 d . . .
C(M1 C 0.7111(8) 0.6504(9) 0.2527(5) 0.083(3) Uani 1 1 d . . .
H(M1 H 0.6757 0.6534 0.1942 0.100 Uiso 1 1 calc R . .
C(M2 C 1.0731(8) 0.8724(6) 0.4601(5) 0.068(2) Uani 1 1 d . . .
H(M2 H 1.1329 0.9423 0.4623 0.081 Uiso 1 1 calc R . .
C(M3 C 1.0024(5) 0.5909(5) 0.6509(3) 0.0412(12) Uani 1 1 d . . .
H(M3 H 1.0482 0.5768 0.7037 0.049 Uiso 1 1 calc R . .
C(M4 C 0.6121(5) 0.4080(5) 0.4654(3) 0.0425(12) Uani 1 1 d . . .
H(M4 H 0.5431 0.3495 0.4690 0.051 Uiso 1 1 calc R . .
C(A1 C 0.8137(7) 0.7362(8) 0.2921(5) 0.072(2) Uani 1 1 d . . .
C(A2 C 0.9775(8) 0.8404(6) 0.3883(5) 0.070(2) Uani 1 1 d . . .
C(A3 C 1.0883(7) 0.8117(5) 0.5280(4) 0.0590(17) Uani 1 1 d . . .
C(A4 C 1.0552(5) 0.6834(5) 0.6145(4) 0.0443(12) Uani 1 1 d . . .
C(A5 C 0.8898(5) 0.5178(5) 0.6178(3) 0.0359(11) Uani 1 1 d . . .
C(A6 C 0.7089(5) 0.4373(5) 0.5351(3) 0.0371(11) Uani 1 1 d . . .
C(A7 C 0.6068(5) 0.4569(5) 0.3902(3) 0.0463(13) Uani 1 1 d . . .
C(A8 C 0.6542(6) 0.5593(7) 0.2906(4) 0.0630(19) Uani 1 1 d . . .
C(B1 C 0.8692(11) 0.8360(11) 0.2544(7) 0.102(4) Uani 1 1 d . . .
C(B2 C 0.9679(11) 0.8974(9) 0.3126(7) 0.096(4) Uani 1 1 d U . .
C(B3 C 1.1932(7) 0.8419(6) 0.6000(5) 0.0642(18) Uani 1 1 d . . .
C(B4 C 1.1718(6) 0.7640(6) 0.6545(4) 0.0550(15) Uani 1 1 d . . .
C(B5 C 0.8336(5) 0.4254(5) 0.6600(3) 0.0409(12) Uani 1 1 d . . .
C(B6 C 0.7205(5) 0.3763(5) 0.6088(3) 0.0402(11) Uani 1 1 d . . .
C(B7 C 0.5111(6) 0.4113(7) 0.3132(4) 0.0605(17) Uani 1 1 d . . .
C(B8 C 0.5438(7) 0.4732(8) 0.2508(4) 0.075(2) Uani 1 1 d . . .
C11 C 0.8228(10) 0.8559(11) 0.1634(6) 0.130(5) Uani 1 1 d U B .
H11A H 0.7346 0.8142 0.1442 0.156 Uiso 1 1 calc R . .
H11B H 0.8197 0.9460 0.1665 0.156 Uiso 1 1 calc R . .
C12 C 0.9045(8) 0.8078(8) 0.0959(5) 0.077(2) Uani 1 1 d . . .
H12A H 0.9287 0.7268 0.1065 0.092 Uiso 1 1 calc R A 1
H12B H 0.9843 0.8655 0.1071 0.092 Uiso 1 1 calc R A 1
C13A C 0.8436(13) 0.7867(15) -0.0165(11) 0.038(3) Uani 0.438(12) 1 d P B 1
O2A O 0.7349(8) 0.7888(9) -0.0455(6) 0.053(3) Uani 0.438(12) 1 d P B 1
C13B C 0.8839(14) 0.8521(17) 0.0179(9) 0.058(3) Uani 0.562(12) 1 d P B 2
O2B O 0.8355(14) 0.9470(12) 0.0093(7) 0.114(5) Uani 0.562(12) 1 d P B 2
C14 C 0.9079(8) 0.7900(9) -0.1436(5) 0.091(3) Uani 1 1 d . B .
H14A H 0.8713 0.7093 -0.1806 0.137 Uiso 1 1 calc R . .
H14B H 0.9884 0.8166 -0.1629 0.137 Uiso 1 1 calc R . .
H14C H 0.8478 0.8516 -0.1494 0.137 Uiso 1 1 calc R . .
O3 O 0.9317(5) 0.7794(5) -0.0536(3) 0.0699(13) Uani 1 1 d . . .
C21 C 1.0550(10) 1.0062(8) 0.3035(7) 0.117(4) Uani 1 1 d U . .
H21A H 1.0147 1.0447 0.2571 0.175 Uiso 1 1 calc R . .
H21B H 1.1358 0.9782 0.2875 0.175 Uiso 1 1 calc R . .
H21C H 1.0715 1.0670 0.3597 0.175 Uiso 1 1 calc R . .
C31 C 1.3076(8) 0.9384(7) 0.6078(6) 0.090(3) Uani 1 1 d . . .
H31A H 1.3832 0.9118 0.6386 0.135 Uiso 1 1 calc R . .
H31B H 1.2898 1.0185 0.6412 0.135 Uiso 1 1 calc R . .
H31C H 1.3234 0.9470 0.5485 0.135 Uiso 1 1 calc R . .
C41 C 1.2472(6) 0.7560(7) 0.7373(5) 0.0661(19) Uani 1 1 d . . .
H41A H 1.2422 0.6764 0.7519 0.079 Uiso 1 1 calc R . .
C42 C 1.3194(11) 0.8423(13) 0.7932(9) 0.140(5) Uani 1 1 d . . .
H42A H 1.3286 0.9242 0.7826 0.210 Uiso 1 1 calc R . .
H42B H 1.3638 0.8246 0.8452 0.210 Uiso 1 1 calc R . .
C51 C 0.8933(6) 0.3967(6) 0.7452(4) 0.0509(14) Uani 1 1 d . . .
H51A H 0.8334 0.3392 0.7649 0.076 Uiso 1 1 calc R . .
H51B H 0.9135 0.4738 0.7904 0.076 Uiso 1 1 calc R . .
H51C H 0.9719 0.3585 0.7359 0.076 Uiso 1 1 calc R . .
C61 C 0.6233(8) 0.2795(6) 0.6213(4) 0.0638(17) Uani 1 1 d . . .
H61A H 0.5368 0.2903 0.6033 0.077 Uiso 1 1 calc R . .
C62 C 0.6406(11) 0.1871(10) 0.6519(7) 0.115(3) Uani 1 1 d . . .
H62A H 0.7250 0.1712 0.6710 0.172 Uiso 1 1 calc R . .
H62B H 0.5696 0.1315 0.6564 0.172 Uiso 1 1 calc R . .
C71 C 0.4037(7) 0.3123(8) 0.3046(5) 0.078(2) Uani 1 1 d . . .
H71A H 0.3389 0.3447 0.3399 0.117 Uiso 1 1 calc R . .
H71B H 0.4357 0.2413 0.3259 0.117 Uiso 1 1 calc R . .
H71C H 0.3656 0.2857 0.2423 0.117 Uiso 1 1 calc R . .
O4 O 0.3395(8) 0.4345(11) -0.0152(4) 0.183(5) Uani 1 1 d U . .
O5 O 0.2136(6) 0.5615(6) 0.0361(4) 0.105(2) Uani 1 1 d . . .
C81 C 0.4820(8) 0.4490(10) 0.1536(5) 0.097(3) Uani 1 1 d . . .
H81A H 0.5471 0.4715 0.1173 0.116 Uiso 1 1 calc R . .
H81B H 0.4534 0.3591 0.1328 0.116 Uiso 1 1 calc R . .
C82 C 0.3732(6) 0.5189(7) 0.1398(4) 0.0648(18) Uani 1 1 d . . .
H82A H 0.4027 0.6086 0.1609 0.078 Uiso 1 1 calc R . .
H82B H 0.3094 0.4968 0.1770 0.078 Uiso 1 1 calc R . .
C83 C 0.3084(6) 0.4984(7) 0.0460(4) 0.0647(18) Uani 1 1 d . . .
C84 C 0.1550(9) 0.5593(9) -0.0516(5) 0.097(3) Uani 1 1 d . . .
H84A H 0.0812 0.6071 -0.0493 0.145 Uiso 1 1 calc R . .
H84B H 0.1265 0.4731 -0.0822 0.145 Uiso 1 1 calc R . .
H84C H 0.2168 0.5961 -0.0835 0.145 Uiso 1 1 calc R . .
C70 C 0.6341(8) 0.0670(10) 0.9228(6) 0.088(3) Uani 0.906(9) 1 d P . .
H70A H 0.6030 -0.0134 0.9375 0.106 Uiso 0.509(6) 1 calc PR C 1
H70B H 0.6827 0.0355 0.9715 0.106 Uiso 0.376(7) 1 calc PR D 2
Cl1 Cl 0.5253(2) 0.1684(4) 0.9571(2) 0.1271(17) Uani 0.906(9) 1 d P C .
Cl2 Cl 0.7942(3) 0.1028(4) 0.9777(3) 0.0840(16) Uani 0.509(6) 1 d P C 1
Cl3 Cl 0.6417(5) 0.0315(7) 0.8109(4) 0.108(2) Uani 0.509(6) 1 d P C 1
Cl5 Cl 0.7248(12) 0.1353(13) 0.8630(10) 0.192(8) Uani 0.376(7) 1 d PU C 2
Cl6 Cl 0.5367(18) -0.0371(10) 0.8537(10) 0.253(11) Uani 0.376(7) 1 d PU C 2
N5 N 0.7442(4) 0.7585(4) 0.5132(3) 0.0390(10) Uani 1 1 d . . .
O1 O 0.6756(11) 0.8283(9) 0.4985(7) 0.068(4) Uani 0.66(2) 1 d P E 1
O1A O 0.746(2) 0.8488(16) 0.559(2) 0.118(13) Uani 0.34(2) 1 d PU E 2

loop_
_atom_site_aniso_label
_atom_site_aniso_U_11
_atom_site_aniso_U_22
_atom_site_aniso_U_33
_atom_site_aniso_U_23
_atom_site_aniso_U_13
_atom_site_aniso_U_12
Fe1 0.0495(5) 0.0439(5) 0.0346(4) 0.0184(3) 0.0192(3) 0.0252(3)
N1 0.076(3) 0.070(3) 0.057(3) 0.041(3) 0.041(3) 0.050(3)
N2 0.054(3) 0.038(2) 0.052(3) 0.011(2) 0.029(2) 0.018(2)
N3 0.044(2) 0.040(2) 0.029(2) 0.0107(17) 0.0112(17) 0.0202(19)
N4 0.050(3) 0.063(3) 0.032(2) 0.022(2) 0.0137(19) 0.030(2)
C(M1 0.071(5) 0.164(8) 0.053(4) 0.072(5) 0.034(4) 0.079(6)
C(M2 0.097(5) 0.043(3) 0.082(5) 0.020(3) 0.058(5) 0.027(4)
C(M3 0.045(3) 0.047(3) 0.036(3) 0.008(2) 0.014(2) 0.023(2)
C(M4 0.049(3) 0.045(3) 0.035(3) 0.008(2) 0.009(2) 0.011(2)
C(A1 0.069(5) 0.115(6) 0.069(4) 0.065(4) 0.044(4) 0.069(5)
C(A2 0.109(6) 0.051(4) 0.087(5) 0.045(4) 0.078(5) 0.052(4)
C(A3 0.079(4) 0.040(3) 0.071(4) 0.011(3) 0.049(4) 0.023(3)
C(A4 0.047(3) 0.044(3) 0.047(3) 0.007(2) 0.020(2) 0.020(2)
C(A5 0.042(3) 0.042(3) 0.029(2) 0.009(2) 0.013(2) 0.022(2)
C(A6 0.044(3) 0.036(3) 0.034(3) 0.009(2) 0.012(2) 0.012(2)
C(A7 0.051(3) 0.060(3) 0.032(3) 0.008(2) 0.008(2) 0.030(3)
C(A8 0.056(4) 0.113(6) 0.034(3) 0.029(3) 0.011(3) 0.049(4)
C(B1 0.121(7) 0.143(9) 0.111(7) 0.108(7) 0.092(6) 0.109(7)
C(B2 0.134(8) 0.092(6) 0.122(8) 0.082(6) 0.100(7) 0.088(6)
C(B3 0.063(4) 0.048(4) 0.081(5) -0.006(3) 0.035(4) 0.010(3)
C(B4 0.052(3) 0.047(3) 0.067(4) -0.002(3) 0.025(3) 0.015(3)
C(B5 0.052(3) 0.045(3) 0.034(3) 0.013(2) 0.016(2) 0.026(2)
C(B6 0.052(3) 0.038(3) 0.034(3) 0.011(2) 0.014(2) 0.010(2)
C(B7 0.052(4) 0.091(5) 0.037(3) 0.005(3) -0.001(3) 0.033(3)
C(B8 0.063(4) 0.131(7) 0.038(3) 0.019(4) 0.003(3) 0.054(5)
C11 0.133(8) 0.213(11) 0.131(8) 0.148(9) 0.097(7) 0.131(8)
C12 0.084(5) 0.089(5) 0.079(5) 0.044(4) 0.032(4) 0.040(4)
C13A 0.030(7) 0.038(8) 0.048(8) 0.017(7) 0.000(6) 0.005(6)
O2A 0.041(6) 0.079(7) 0.052(6) 0.037(5) 0.013(4) 0.014(4)
C13B 0.058(8) 0.074(9) 0.046(7) 0.025(7) -0.003(6) 0.011(8)
O2B 0.180(13) 0.122(10) 0.066(6) 0.055(6) 0.023(7) 0.074(9)
C14 0.082(5) 0.129(8) 0.078(5) 0.058(5) 0.012(4) 0.012(5)
O3 0.079(3) 0.078(3) 0.051(3) 0.006(2) 0.001(2) 0.024(3)
C21 0.182(10) 0.075(5) 0.157(9) 0.083(6) 0.135(8) 0.077(6)
C31 0.099(6) 0.053(4) 0.119(7) -0.004(4) 0.060(5) -0.002(4)
C41 0.046(3) 0.065(4) 0.073(4) -0.014(3) 0.000(3) 0.009(3)
C42 0.105(8) 0.164(12) 0.138(10) -0.019(9) 0.021(7) 0.052(8)
C51 0.059(3) 0.066(4) 0.041(3) 0.025(3) 0.020(3) 0.029(3)
C61 0.089(5) 0.056(4) 0.054(4) 0.025(3) 0.019(3) 0.006(3)
C62 0.126(8) 0.107(8) 0.129(9) 0.058(7) 0.039(7) 0.009(7)
C71 0.066(4) 0.094(6) 0.060(4) -0.007(4) -0.018(3) 0.020(4)
O4 0.163(7) 0.328(13) 0.056(4) -0.015(5) -0.012(4) 0.180(9)
O5 0.112(5) 0.131(5) 0.062(3) -0.002(3) -0.019(3) 0.068(4)
C81 0.072(5) 0.176(9) 0.047(4) 0.023(5) -0.006(3) 0.062(6)
C82 0.061(4) 0.089(5) 0.047(3) 0.012(3) 0.008(3) 0.026(4)
C83 0.055(4) 0.092(5) 0.047(3) 0.007(3) 0.006(3) 0.024(4)
C84 0.092(6) 0.117(7) 0.071(5) 0.002(5) -0.027(4) 0.047(5)
C70 0.067(5) 0.114(8) 0.080(6) 0.021(5) 0.014(4) -0.012(5)
Cl1 0.0665(16) 0.213(4) 0.099(2) 0.018(2) 0.0197(13) 0.0226(18)
Cl2 0.0480(19) 0.077(3) 0.118(3) 0.002(2) 0.0060(19) 0.0063(16)
Cl3 0.072(3) 0.145(6) 0.103(4) 0.011(3) 0.022(2) 0.001(3)
Cl5 0.190(11) 0.208(12) 0.290(16) 0.185(12) 0.180(12) 0.126(10)
Cl6 0.33(2) 0.111(7) 0.232(15) -0.072(9) -0.140(15) 0.049(10)
N5 0.042(2) 0.039(2) 0.046(2) 0.018(2) 0.0202(19) 0.018(2)
O1 0.071(7) 0.059(5) 0.080(6) 0.018(4) 0.016(5) 0.038(5)
O1A 0.051(11) 0.068(11) 0.20(3) -0.067(13) 0.023(15) 0.010(8)

loop_
_atom_type_symbol
_atom_type_description
_atom_type_scat_dispersion_real
_atom_type_scat_dispersion_imag
_atom_type_scat_source
C C 0.0033 0.0016 'International Tables Vol C Tables 4.2.6.8 and 6.1.1.4'
H H 0.0000 0.0000 'International Tables Vol C Tables 4.2.6.8 and 6.1.1.4'
N N 0.0061 0.0033 'International Tables Vol C Tables 4.2.6.8 and 6.1.1.4'
O O 0.0106 0.0060 'International Tables Vol C Tables 4.2.6.8 and 6.1.1.4'
Cl Cl 0.1484 0.1585 'International Tables Vol C Tables 4.2.6.8 and 6.1.1.4'
Fe Fe 0.3463 0.8444 'International Tables Vol C Tables 4.2.6.8 and 6.1.1.4'

loop_
_geom_angle_atom_site_label_1
_geom_angle_atom_site_label_2
_geom_angle_atom_site_label_3
_geom_angle
N5 Fe1 N4 97.6(2)
N5 Fe1 N1 94.51(18)
N4 Fe1 N1 89.5(2)
N5 Fe1 N2 98.8(2)
N4 Fe1 N2 163.63(16)
N1 Fe1 N2 89.1(2)
N5 Fe1 N3 99.51(17)
N4 Fe1 N3 88.51(18)
N1 Fe1 N3 165.98(16)
N2 Fe1 N3 88.87(18)
C(A1 N1 C(A2 106.5(6)
C(A1 N1 Fe1 127.5(5)
C(A2 N1 Fe1 125.3(5)
C(A4 N2 C(A3 104.1(5)
C(A4 N2 Fe1 127.7(4)
C(A3 N2 Fe1 127.7(4)
C(A5 N3 C(A6 105.4(4)
C(A5 N3 Fe1 127.4(4)
C(A6 N3 Fe1 126.7(3)
C(A7 N4 C(A8 104.4(5)
C(A7 N4 Fe1 126.9(3)
C(A8 N4 Fe1 128.4(5)
C(A1 C(M1 C(A8 126.1(6)
C(A1 C(M1 H(M1 116.9
C(A8 C(M1 H(M1 116.9
C(A3 C(M2 C(A2 125.2(7)
C(A3 C(M2 H(M2 117.4
C(A2 C(M2 H(M2 117.4
C(A5 C(M3 C(A4 125.8(5)
C(A5 C(M3 H(M3 117.1
C(A4 C(M3 H(M3 117.1
C(A6 C(M4 C(A7 125.0(6)
C(A6 C(M4 H(M4 117.5
C(A7 C(M4 H(M4 117.5
N1 C(A1 C(M1 124.8(6)
N1 C(A1 C(B1 109.0(9)
C(M1 C(A1 C(B1 126.2(8)
C(M2 C(A2 N1 125.7(6)
C(M2 C(A2 C(B2 125.2(9)
N1 C(A2 C(B2 109.0(9)
C(M2 C(A3 N2 124.2(7)
C(M2 C(A3 C(B3 124.4(7)
N2 C(A3 C(B3 111.4(6)
N2 C(A4 C(M3 124.7(5)
N2 C(A4 C(B4 111.2(5)
C(M3 C(A4 C(B4 124.1(5)
C(M3 C(A5 N3 124.9(5)
C(M3 C(A5 C(B5 124.5(5)
N3 C(A5 C(B5 110.6(5)
C(M4 C(A6 N3 124.5(5)
C(M4 C(A6 C(B6 124.6(5)
N3 C(A6 C(B6 110.7(4)
N4 C(A7 C(M4 125.2(5)
N4 C(A7 C(B7 111.6(5)
C(M4 C(A7 C(B7 123.0(6)
N4 C(A8 C(M1 122.9(7)
N4 C(A8 C(B8 110.8(6)
C(M1 C(A8 C(B8 126.1(6)
C(B2 C(B1 C(A1 107.7(7)
C(B2 C(B1 C11 128.5(10)
C(A1 C(B1 C11 123.7(12)
C(B1 C(B2 C(A2 107.8(9)
C(B1 C(B2 C21 127.5(9)
C(A2 C(B2 C21 124.6(12)
C(B4 C(B3 C(A3 106.3(6)
C(B4 C(B3 C31 128.1(8)
C(A3 C(B3 C31 125.5(7)
C(B3 C(B4 C41 128.9(6)
C(B3 C(B4 C(A4 106.9(6)
C41 C(B4 C(A4 124.2(6)
C(B6 C(B5 C(A5 106.7(4)
C(B6 C(B5 C51 129.4(5)
C(A5 C(B5 C51 123.9(5)
C(B5 C(B6 C(A6 106.6(5)
C(B5 C(B6 C61 129.7(5)
C(A6 C(B6 C61 123.7(5)
C(B8 C(B7 C(A7 105.8(6)
C(B8 C(B7 C71 128.0(6)
C(A7 C(B7 C71 126.1(6)
C(B7 C(B8 C(A8 107.2(5)
C(B7 C(B8 C81 126.8(8)
C(A8 C(B8 C81 125.8(8)
C12 C11 C(B1 113.5(6)
C12 C11 H11A 108.9
C(B1 C11 H11A 108.9
C12 C11 H11B 108.9
C(B1 C11 H11B 108.9
H11A C11 H11B 107.7
C13B C12 C11 114.4(8)
C13B C12 C13A 28.8(7)
C11 C12 C13A 118.9(7)
C13B C12 H12A 131.2
C11 C12 H12A 107.6
C13A C12 H12A 107.6
C13B C12 H12B 83.4
C11 C12 H12B 107.6
C13A C12 H12B 107.6
H12A C12 H12B 107.0
O3 C13A O2A 128.8(15)
O3 C13A C12 105.5(10)
O2A C13A C12 125.5(12)
O2B C13B C12 126.1(13)
O2B C13B O3 120.7(10)
C12 C13B O3 113.1(10)
O3 C14 H14A 109.5
O3 C14 H14B 109.5
H14A C14 H14B 109.5
O3 C14 H14C 109.5
H14A C14 H14C 109.5
H14B C14 H14C 109.5
C13A O3 C13B 37.2(7)
C13A O3 C14 114.7(9)
C13B O3 C14 125.7(7)
C(B2 C21 H21A 109.5
C(B2 C21 H21B 109.5
H21A C21 H21B 109.5
C(B2 C21 H21C 109.5
H21A C21 H21C 109.5
H21B C21 H21C 109.5
C(B3 C31 H31A 109.5
C(B3 C31 H31B 109.5
H31A C31 H31B 109.5
C(B3 C31 H31C 109.5
H31A C31 H31C 109.5
H31B C31 H31C 109.5
C42 C41 C(B4 128.4(10)
C42 C41 H41A 115.8
C(B4 C41 H41A 115.8
C41 C42 H42A 120.0
C41 C42 H42B 120.0
H42A C42 H42B 120.0
C(B5 C51 H51A 109.5
C(B5 C51 H51B 109.5
H51A C51 H51B 109.5
C(B5 C51 H51C 109.5
H51A C51 H51C 109.5
H51B C51 H51C 109.5
C62 C61 C(B6 128.1(9)
C62 C61 H61A 116.0
C(B6 C61 H61A 116.0
C61 C62 H62A 120.0
C61 C62 H62B 120.0
H62A C62 H62B 120.0
C(B7 C71 H71A 109.5
C(B7 C71 H71B 109.5
H71A C71 H71B 109.5
C(B7 C71 H71C 109.5
H71A C71 H71C 109.5
H71B C71 H71C 109.5
C83 O5 C84 118.1(6)
C82 C81 C(B8 113.0(6)
C82 C81 H81A 109.0
C(B8 C81 H81A 109.0
C82 C81 H81B 109.0
C(B8 C81 H81B 109.0
H81A C81 H81B 107.8
C81 C82 C83 115.4(6)
C81 C82 H82A 108.4
C83 C82 H82A 108.4
C81 C82 H82B 108.4
C83 C82 H82B 108.4
H82A C82 H82B 107.5
O4 C83 O5 120.4(6)
O4 C83 C82 125.7(6)
O5 C83 C82 113.9(6)
O5 C84 H84A 109.5
O5 C84 H84B 109.5
H84A C84 H84B 109.5
O5 C84 H84C 109.5
H84A C84 H84C 109.5
H84B C84 H84C 109.5
Cl6 C70 Cl5 106.2(12)
Cl6 C70 Cl3 56.6(9)
Cl5 C70 Cl3 49.9(7)
Cl6 C70 Cl1 98.4(8)
Cl5 C70 Cl1 107.2(7)
Cl3 C70 Cl1 116.5(6)
Cl6 C70 Cl2 144.2(9)
Cl5 C70 Cl2 69.4(7)
Cl3 C70 Cl2 106.9(5)
Cl1 C70 Cl2 117.1(6)
Cl6 C70 H70A 57.9
Cl5 C70 H70A 146.0
Cl3 C70 H70A 105.0
Cl1 C70 H70A 105.0
Cl2 C70 H70A 105.0
Cl6 C70 H70B 114.5
Cl5 C70 H70B 114.5
Cl3 C70 H70B 128.9
Cl1 C70 H70B 114.5
Cl2 C70 H70B 47.4
H70A C70 H70B 59.6
O1A N5 O1 58.7(15)
O1A N5 Fe1 146.1(12)
O1 N5 Fe1 143.4(6)

loop_
_geom_bond_atom_site_label_1
_geom_bond_atom_site_label_2
_geom_bond_distance
Fe1 N5 1.719(4)
Fe1 N4 1.991(5)
Fe1 N1 1.992(5)
Fe1 N2 2.001(5)
Fe1 N3 2.009(4)
N1 C(A1 1.367(9)
N1 C(A2 1.402(10)
N2 C(A4 1.370(7)
N2 C(A3 1.390(8)
N3 C(A5 1.373(6)
N3 C(A6 1.377(7)
N4 C(A7 1.368(8)
N4 C(A8 1.386(7)
C(M1 C(A1 1.375(12)
C(M1 C(A8 1.396(11)
C(M1 H(M1 0.9500
C(M2 C(A3 1.361(10)
C(M2 C(A2 1.380(11)
C(M2 H(M2 0.9500
C(M3 C(A5 1.365(8)
C(M3 C(A4 1.375(8)
C(M3 H(M3 0.9500
C(M4 C(A6 1.365(7)
C(M4 C(A7 1.381(7)
C(M4 H(M4 0.9500
C(A1 C(B1 1.463(12)
C(A2 C(B2 1.440(10)
C(A3 C(B3 1.445(10)
C(A4 C(B4 1.455(9)
C(A5 C(B5 1.446(7)
C(A6 C(B6 1.441(7)
C(A7 C(B7 1.449(8)
C(A8 C(B8 1.435(11)
C(B1 C(B2 1.333(15)
C(B1 C11 1.507(12)
C(B2 C21 1.494(13)
C(B3 C(B4 1.348(10)
C(B3 C31 1.523(10)
C(B4 C41 1.454(10)
C(B5 C(B6 1.360(8)
C(B5 C51 1.501(7)
C(B6 C61 1.480(9)
C(B7 C(B8 1.356(10)
C(B7 C71 1.485(11)
C(B8 C81 1.537(9)
C11 C12 1.491(10)
C11 H11A 0.9900
C11 H11B 0.9900
C12 C13B 1.397(13)
C12 C13A 1.752(18)
C12 H12A 0.9900
C12 H12B 0.9900
C13A O3 1.159(14)
C13A O2A 1.189(16)
C13B O2B 1.228(17)
C13B O3 1.414(15)
C14 O3 1.423(9)
C14 H14A 0.9800
C14 H14B 0.9800
C14 H14C 0.9800
C21 H21A 0.9800
C21 H21B 0.9800
C21 H21C 0.9800
C31 H31A 0.9800
C31 H31B 0.9800
C31 H31C 0.9800
C41 C42 1.279(13)
C41 H41A 0.9500
C42 H42A 0.9500
C42 H42B 0.9500
C51 H51A 0.9800
C51 H51B 0.9800
C51 H51C 0.9800
C61 C62 1.226(11)
C61 H61A 0.9500
C62 H62A 0.9500
C62 H62B 0.9500
C71 H71A 0.9800
C71 H71B 0.9800
C71 H71C 0.9800
O4 C83 1.170(9)
O5 C83 1.281(8)
O5 C84 1.424(9)
C81 C82 1.459(9)
C81 H81A 0.9900
C81 H81B 0.9900
C82 C83 1.501(9)
C82 H82A 0.9900
C82 H82B 0.9900
C84 H84A 0.9800
C84 H84B 0.9800
C84 H84C 0.9800
C70 Cl6 1.607(14)
C70 Cl5 1.657(12)
C70 Cl3 1.723(11)
C70 Cl1 1.734(11)
C70 Cl2 1.779(10)
C70 H70A 1.0000
C70 H70B 1.0000
N5 O1A 1.105(17)
N5 O1 1.140(8)
